data_4323773
loop_
_publ_author_name
'Masako Kato'
'Kumiko Sasano'
'Chizuko Kosuge'
'Mikio Yamazaki'
'Shigenobu Yano'
'Masaru Kimura'

_publ_contact_author
;
    Dr Masako Kato
    Department of Chemistry
    Faculty of Science
    Nara Women's University
    Nara 630
    Japan
;
_publ_contact_author_email kato@cc.nara-wu.ac.jp
_publ_contact_author_fax 81-742-20-3393
_publ_contact_author_phone 81-742-20-3393
_publ_section_title
;
 Crystal Structures and Luminescence Properties of Platinum(II) Complexes
 Containing 3,3'-Biisoquinoline
;
_journal_name_full 'Inorganic Chemistry'
_journal_page_first 116
_journal_page_last 123
_journal_paper_doi 10.1021/ic9507124
_journal_volume 35
_journal_year 1996
_chemical_formula_sum 'C42 H38 F12 N6 O2 P2 Pt'
_space_group_IT_number 2
_symmetry_cell_setting triclinic
_symmetry_Int_Tables_number 2
_symmetry_space_group_name_Hall '-P 1'
_symmetry_space_group_name_H-M 'P -1'
_audit_creation_date 'Thu May 25 09:20:12 1995'
_audit_creation_method 'from TEXRAY.INF file'
_cell_angle_alpha 105.22(1)
_cell_angle_beta 112.17(1)
_cell_angle_gamma 85.02(1)
_cell_formula_units_Z 1.00
_cell_length_a 10.795(2)
_cell_length_b 13.511(2)
_cell_length_c 8.281(1)
_cell_measurement_reflns_used 25
_cell_measurement_temperature 26.0
_cell_measurement_theta_max 25.63
_cell_measurement_theta_min 20.02
_cell_volume 1079.2(3)
_computing_cell_refinement 'MSC/AFC Diffractometer Control'
_computing_data_collection 'MSC/AFC Diffractometer Control'
_computing_data_reduction 'teXsan: PROCESS (MSC)'
_computing_publication_material 'teXsan: FINISH (MSC)'
_computing_structure_refinement 'teXsan: LS (MSC)'
_computing_structure_solution SHELXS86
_diffrn_ambient_temperature 26.0
_diffrn_measurement_device AFC5R
_diffrn_measurement_method 'omega/2-theta scans'
_diffrn_orient_matrix_UB_11 0.04003
_diffrn_orient_matrix_UB_12 -0.02130
_diffrn_orient_matrix_UB_13 0.11582
_diffrn_orient_matrix_UB_21 0.02114
_diffrn_orient_matrix_UB_22 0.07340
_diffrn_orient_matrix_UB_23 0.06756
_diffrn_orient_matrix_UB_31 -0.08920
_diffrn_orient_matrix_UB_32 0.00664
_diffrn_orient_matrix_UB_33 0.01230
_diffrn_radiation_monochromator graphite
_diffrn_radiation_source 'Rigaku rotating anode'
_diffrn_radiation_type MoKalpha
_diffrn_radiation_wavelength 0.7107
_diffrn_reflns_av_R_equivalents 3.59
_diffrn_reflns_limit_h_max 0
_diffrn_reflns_limit_h_min -14
_diffrn_reflns_limit_k_max 1
_diffrn_reflns_limit_k_min -17
_diffrn_reflns_limit_l_max 4
_diffrn_reflns_limit_l_min 0
_diffrn_reflns_number 5241
_diffrn_reflns_theta_max 27.5582
_diffrn_standards_decay_% -1.76
_diffrn_standards_interval_count 150
_diffrn_standards_number 3
_exptl_absorpt_coefficient_mu_cm 34.088
_exptl_absorpt_correction_T_max 1.000
_exptl_absorpt_correction_T_min 0.746
_exptl_absorpt_correction_type psi-scan
_exptl_crystal_colour corless
_exptl_crystal_density_diffrn 1.760
_exptl_crystal_density_meas 1.75
_exptl_crystal_description plate
_exptl_crystal_F_000 564.00
_exptl_crystal_size_max 0.220
_exptl_crystal_size_mid 0.160
_exptl_crystal_size_min 0.040
_refine_diff_density_max -0.27600
_refine_diff_density_min 0.45040
_refine_ls_extinction_coef 0.00000
_refine_ls_extinction_method Zachariasen_type_2_Gaussian_isotropic
_refine_ls_goodness_of_fit_obs 1.120
_refine_ls_matrix_type full
_refine_ls_number_parameters 358
_refine_ls_number_reflns 3606
_refine_ls_number_restraints 0
_refine_ls_R_factor_obs 0.0380
_refine_ls_shift/esd_max 0.0290
_refine_ls_structure_factor_coef F
_refine_ls_weighting_scheme sigma
_refine_ls_wR_factor_obs 0.0420
_cod_data_source_file ic9507124_3.cif
_cod_data_source_block '[Pt(i-biq)2](PF6)2.2DMF'
_cod_original_sg_symbol_H-M 'P -1 '
_cod_original_formula_sum 'Pt O2 N6 C42 H38 P2 F12'
_cod_database_code 4323773

loop_
_symmetry_equiv_pos_as_xyz
'   +x,   +y,   +z'
'   -x,   -y,   -z'

loop_
_atom_site_aniso_label
_atom_site_aniso_U_11
_atom_site_aniso_U_22
_atom_site_aniso_U_33
_atom_site_aniso_U_12
_atom_site_aniso_U_13
_atom_site_aniso_U_23
Pt 0.0309(2) 0.0270(2) 0.0379(2) -0.0028(1) 0.0151(1) 0.0064(1)
P1 0.0430(10) 0.073(1) 0.062(1) 0.0022(9) 0.0213(9) 0.0159(10)
F1 0.073(3) 0.110(4) 0.108(4) -0.021(3) 0.030(3) 0.043(3)
F2 0.103(4) 0.134(5) 0.059(3) -0.012(4) 0.009(3) 0.002(3)
F3 0.087(4) 0.086(4) 0.167(6) 0.028(3) 0.063(4) 0.008(4)
F4 0.059(3) 0.108(4) 0.081(3) -0.017(3) 0.005(2) 0.020(3)
F5 0.121(5) 0.130(5) 0.132(5) 0.000(4) 0.083(4) 0.054(4)
F6 0.070(3) 0.092(4) 0.112(4) 0.026(3) 0.038(3) 0.024(3)
O1 0.107(6) 0.177(8) 0.113(6) -0.071(6) -0.005(5) 0.072(6)
N1 0.037(3) 0.027(2) 0.043(3) -0.004(2) 0.018(2) 0.005(2)
N2 0.036(3) 0.028(2) 0.041(3) -0.001(2) 0.016(2) 0.006(2)
N3 0.055(4) 0.069(4) 0.080(5) -0.005(3) 0.016(3) 0.031(4)
C1 0.046(4) 0.027(3) 0.049(4) -0.002(3) 0.020(3) 0.008(3)
C2 0.044(3) 0.035(3) 0.041(3) 0.007(3) 0.018(3) 0.012(3)
C3 0.057(4) 0.038(4) 0.040(3) 0.008(3) 0.013(3) 0.005(3)
C4 0.079(5) 0.060(5) 0.045(4) 0.012(4) 0.032(4) 0.007(3)
C5 0.080(6) 0.070(5) 0.062(5) 0.013(4) 0.046(4) 0.010(4)
C6 0.070(5) 0.059(5) 0.070(5) -0.006(4) 0.043(4) 0.006(4)
C7 0.057(4) 0.037(3) 0.056(4) -0.002(3) 0.033(3) 0.012(3)
C8 0.046(4) 0.036(3) 0.062(4) -0.009(3) 0.030(3) 0.004(3)
C9 0.035(3) 0.036(3) 0.046(3) -0.001(2) 0.017(3) 0.011(3)
C10 0.035(3) 0.037(3) 0.041(3) 0.000(2) 0.019(3) 0.011(3)
C11 0.041(3) 0.037(3) 0.060(4) -0.007(3) 0.026(3) 0.007(3)
C12 0.042(3) 0.034(3) 0.048(4) -0.003(3) 0.016(3) 0.006(3)
C13 0.060(4) 0.036(4) 0.083(5) -0.010(3) 0.036(4) 0.008(3)
C14 0.084(6) 0.031(4) 0.098(6) 0.000(4) 0.043(5) 0.008(4)
C15 0.069(5) 0.038(4) 0.079(5) 0.005(4) 0.035(4) 0.002(4)
C16 0.054(4) 0.046(4) 0.055(4) 0.004(3) 0.028(3) 0.004(3)
C17 0.044(3) 0.027(3) 0.040(3) 0.000(2) 0.015(3) 0.004(2)
C18 0.038(3) 0.038(3) 0.042(3) -0.002(3) 0.017(3) 0.007(3)
C19a 0.09(1) 0.10(2) 0.06(1) 0.02(1) 0.01(1) 0.05(1)
C19b 0.11(2) 0.11(2) 0.09(1) 0.01(1) 0.04(1) 0.05(1)
C20b 0.12(2) 0.08(1) 0.07(1) 0.02(1) 0.03(1) 0.03(1)
C20a 0.09(1) 0.07(1) 0.09(1) 0.00(1) 0.04(1) -0.008(10)
C21b 0.05(1) 0.14(3) 0.16(3) -0.03(2) 0.01(1) 0.07(2)
C21a 0.10(2) 0.23(4) 0.17(3) 0.06(2) 0.10(2) 0.13(3)

loop_
_atom_site_label
_atom_site_fract_x
_atom_site_fract_y
_atom_site_fract_z
_atom_site_U_iso_or_equiv
_atom_site_thermal_displace_type
_atom_site_calc_flag
_atom_site_calc_attached_atom
Pt 0.0000 0.0000 0.0000 0.0312 Uij ? ?
P1 -0.3922(2) 0.2660(2) 0.0949(3) 0.0587 Uij ? ?
F1 -0.3231(5) 0.3285(4) 0.0147(7) 0.0932 Uij ? ?
F2 -0.2825(6) 0.3075(5) 0.2871(6) 0.1086 Uij ? ?
F3 -0.4884(5) 0.3566(4) 0.1249(9) 0.1148 Uij ? ?
F4 -0.4986(4) 0.2226(4) -0.1023(6) 0.0881 Uij ? ?
F5 -0.4603(6) 0.2003(5) 0.1697(8) 0.1122 Uij ? ?
F6 -0.2974(5) 0.1723(4) 0.0618(7) 0.0916 Uij ? ?
O1 -0.1639(8) -0.2650(7) -0.563(1) 0.1339 Uij ? ?
N1 -0.0780(4) 0.0117(3) 0.1897(6) 0.0353 Uij ? ?
N2 -0.0517(4) -0.1471(3) -0.0459(6) 0.0350 Uij ? ?
N3 -0.3500(6) -0.3344(5) -0.5727(9) 0.0677 Uij ? ?
C1 -0.0606(6) 0.0860(4) 0.3355(8) 0.0400 Uij ? ?
C2 -0.1389(6) 0.0956(4) 0.4420(8) 0.0391 Uij ? ?
C3 -0.1215(7) 0.1786(5) 0.5933(8) 0.0481 Uij ? ?
C4 -0.2012(8) 0.1857(6) 0.6883(10) 0.0607 Uij ? ?
C5 -0.2992(9) 0.1105(6) 0.641(1) 0.0663 Uij ? ?
C6 -0.3175(8) 0.0300(6) 0.495(1) 0.0628 Uij ? ?
C7 -0.2366(6) 0.0204(5) 0.3926(9) 0.0464 Uij ? ?
C8 -0.2459(6) -0.0632(5) 0.2432(9) 0.0459 Uij ? ?
C9 -0.1653(6) -0.0689(4) 0.1504(8) 0.0380 Uij ? ?
C10 -0.1473(5) -0.1598(4) 0.0221(7) 0.0357 Uij ? ?
C11 -0.2020(6) -0.2534(5) -0.0130(9) 0.0442 Uij ? ?
C12 -0.1584(6) -0.3419(4) -0.1104(8) 0.0422 Uij ? ?
C13 -0.2136(7) -0.4405(5) -0.151(1) 0.0572 Uij ? ?
C14 -0.1611(9) -0.5220(5) -0.242(1) 0.0693 Uij ? ?
C15 -0.0538(8) -0.5103(5) -0.290(1) 0.0624 Uij ? ?
C16 0.0005(7) -0.4171(5) -0.2529(9) 0.0511 Uij ? ?
C17 -0.0528(6) -0.3295(4) -0.1632(8) 0.0382 Uij ? ?
C18 -0.0036(6) -0.2309(4) -0.1292(8) 0.0387 Uij ? ?
C19a -0.270(2) -0.253(2) -0.514(2) 0.0829 Uij ? ?
C19b -0.244(2) -0.347(2) -0.616(3) 0.0958 Uij ? ?
C20b -0.362(2) -0.225(2) -0.463(3) 0.0937 Uij ? ?
C20a -0.323(2) -0.428(1) -0.709(2) 0.0852 Uij ? ?
C21b -0.452(2) -0.398(3) -0.600(5) 0.1162 Uij ? ?
C21a -0.479(3) -0.341(3) -0.553(5) 0.1377 Uij ? ?
H(C1) -0.001(6) 0.134(5) 0.355(7) 0.0405 Uij ? ?
H(C3) -0.063(6) 0.236(5) 0.623(8) 0.0481 Uij ? ?
H(C4) -0.182(7) 0.233(5) 0.790(9) 0.0608 Uij ? ?
H(C5) -0.346(7) 0.114(5) 0.712(9) 0.0659 Uij ? ?
H(C6) -0.386(7) -0.024(5) 0.452(9) 0.0633 Uij ? ?
H(C8) -0.306(6) -0.106(5) 0.211(8) 0.0456 Uij ? ?
H(C11) -0.268(6) -0.266(5) 0.020(8) 0.0443 Uij ? ?
H(C13) -0.282(7) -0.447(5) -0.117(9) 0.0570 Uij ? ?
H(C14) -0.177(7) -0.588(6) -0.238(9) 0.0697 Uij ? ?
H(C15) -0.023(7) -0.558(5) -0.344(9) 0.0621 Uij ? ?
H(C16) 0.079(6) -0.410(5) -0.279(8) 0.0507 Uij ? ?
H(C18) 0.070(6) -0.217(4) -0.154(7) 0.0393 Uij ? ?

loop_
_atom_type_symbol
_atom_type_oxidation_number
_atom_type_number_in_cell
_atom_type_scat_dispersion_real
_atom_type_scat_dispersion_imag
_atom_type_scat_source
Pt 0 1 -1.703 8.390 'International Tables'
C 0 42 0.003 0.002 'International Tables'
P 0 2 0.102 0.094 'International Tables'
F 0 12 0.017 0.010 'International Tables'
N 0 6 0.006 0.003 'International Tables'
O 0 2 0.011 0.006 'International Tables'
H 0 38 0.000 0.000 'International Tables'

loop_
_geom_angle_atom_site_label_1
_geom_angle_atom_site_label_2
_geom_angle_atom_site_label_3
_geom_angle
_geom_angle_site_symmetry_1
_geom_angle_site_symmetry_2
_geom_angle_site_symmetry_3
_geom_angle_publ_flag
N1 PT N1 180.0000 ? ? ? yes
N1 PT N2 79.4(2) ? ? ? yes
N1 PT N2 100.6(2) ? ? ? yes
N1 PT N2 100.6(2) ? ? ? yes
N1 PT N2 79.4(2) ? ? ? yes
N2 PT N2 180.0000 ? ? ? yes
F1 P1 F2 89.6(3) ? ? ? yes
F1 P1 F3 91.7(3) ? ? ? yes
F1 P1 F4 89.0(3) ? ? ? yes
F1 P1 F5 178.0(3) ? ? ? yes
F1 P1 F6 89.1(3) ? ? ? yes
F2 P1 F3 92.5(3) ? ? ? yes
F2 P1 F4 177.8(3) ? ? ? yes
F2 P1 F5 91.5(3) ? ? ? yes
F2 P1 F6 88.6(3) ? ? ? yes
F3 P1 F4 89.3(3) ? ? ? yes
F3 P1 F5 89.9(3) ? ? ? yes
F3 P1 F6 178.7(3) ? ? ? yes
F4 P1 F5 89.8(3) ? ? ? yes
F4 P1 F6 89.7(3) ? ? ? yes
F5 P1 F6 89.3(3) ? ? ? yes
C19a O1 C19b 63(1) ? ? ? yes
PT N1 C1 128.2(4) ? ? ? yes
PT N1 C9 113.0(3) ? ? ? yes
C1 N1 C9 118.8(5) ? ? ? yes
PT N2 C10 114.0(3) ? ? ? yes
PT N2 C18 127.7(4) ? ? ? yes
C10 N2 C18 118.3(5) ? ? ? yes
C19a N3 C19b 64(1) ? ? ? yes
C19a N3 C20b 49(1) ? ? ? yes
C19a N3 C20a 117(1) ? ? ? yes
C19a N3 C21b 161(1) ? ? ? yes
C19a N3 C21a 127(2) ? ? ? yes
C19b N3 C20b 113(1) ? ? ? yes
C19b N3 C20a 54(1) ? ? ? yes
C19b N3 C21b 133(1) ? ? ? yes
C19b N3 C21a 167(2) ? ? ? yes
C20b N3 C20a 164(1) ? ? ? yes
C20b N3 C21b 112(1) ? ? ? yes
C20b N3 C21a 78(1) ? ? ? yes
C20a N3 C21b 80(1) ? ? ? yes
C20a N3 C21a 113(1) ? ? ? yes
C21b N3 C21a 34(1) ? ? ? yes
N1 C1 C2 123.1(5) ? ? ? yes
C1 C2 C3 121.7(6) ? ? ? yes
C1 C2 C7 118.2(5) ? ? ? yes
C3 C2 C7 120.1(6) ? ? ? yes
C2 C3 C4 119.5(7) ? ? ? yes
C3 C4 C5 121.1(7) ? ? ? yes
C4 C5 C6 120.0(7) ? ? ? yes
C5 C6 C7 120.3(7) ? ? ? yes
C2 C7 C6 118.9(6) ? ? ? yes
C2 C7 C8 117.4(5) ? ? ? yes
C6 C7 C8 123.7(6) ? ? ? yes
C7 C8 C9 121.3(6) ? ? ? yes
N1 C9 C8 120.5(5) ? ? ? yes
N1 C9 C10 114.0(5) ? ? ? yes
C8 C9 C10 125.0(5) ? ? ? yes
N2 C10 C9 113.4(5) ? ? ? yes
N2 C10 C11 121.0(5) ? ? ? yes
C9 C10 C11 125.0(5) ? ? ? yes
C10 C11 C12 121.3(6) ? ? ? yes
C11 C12 C13 123.0(6) ? ? ? yes
C11 C12 C17 117.1(5) ? ? ? yes
C13 C12 C17 119.9(6) ? ? ? yes
C12 C13 C14 118.4(7) ? ? ? yes
C13 C14 C15 121.9(7) ? ? ? yes
C14 C15 C16 120.8(7) ? ? ? yes
C15 C16 C17 119.4(6) ? ? ? yes
C12 C17 C16 119.6(5) ? ? ? yes
C12 C17 C18 119.1(5) ? ? ? yes
C16 C17 C18 121.3(6) ? ? ? yes
N2 C18 C17 122.8(5) ? ? ? yes
O1 C19a N3 115(1) ? ? ? yes
O1 C19a C19b 58(1) ? ? ? yes
O1 C19a C20b 169(2) ? ? ? yes
N3 C19a C19b 56(1) ? ? ? yes
N3 C19a C20b 74(1) ? ? ? yes
C19b C19a C20b 131(2) ? ? ? yes
O1 C19b N3 116(2) ? ? ? yes
O1 C19b C19a 58(1) ? ? ? yes
O1 C19b C20a 164(2) ? ? ? yes
N3 C19b C19a 58(1) ? ? ? yes
N3 C19b C20a 72(1) ? ? ? yes
C19a C19b C20a 130(2) ? ? ? yes
N3 C20b C19a 56(1) ? ? ? yes
N3 C20a C19b 53(1) ? ? ? yes
N3 C21b C21a 80(3) ? ? ? yes
N3 C21a C21b 65(2) ? ? ? yes

loop_
_geom_bond_atom_site_label_1
_geom_bond_atom_site_label_2
_geom_bond_distance
_geom_bond_site_symmetry_1
_geom_bond_site_symmetry_2
_geom_bond_publ_flag
PT N1 2.012(4) ? ? yes
PT N1 2.012(4) ? ? yes
PT N2 2.011(4) ? ? yes
PT N2 2.011(4) ? ? yes
P1 F1 1.577(5) ? ? yes
P1 F2 1.573(5) ? ? yes
P1 F3 1.566(5) ? ? yes
P1 F4 1.590(5) ? ? yes
P1 F5 1.569(5) ? ? yes
P1 F6 1.590(5) ? ? yes
O1 C19a 1.34(2) ? ? yes
O1 C19b 1.35(2) ? ? yes
N1 C1 1.314(7) ? ? yes
N1 C9 1.392(7) ? ? yes
N2 C10 1.390(7) ? ? yes
N2 C18 1.336(7) ? ? yes
N3 C19a 1.33(2) ? ? yes
N3 C19b 1.31(2) ? ? yes
N3 C20b 1.53(2) ? ? yes
N3 C20a 1.55(2) ? ? yes
N3 C21b 1.37(3) ? ? yes
N3 C21a 1.48(3) ? ? yes
C1 C2 1.411(8) ? ? yes
C2 C3 1.408(8) ? ? yes
C2 C7 1.398(8) ? ? yes
C3 C4 1.351(10) ? ? yes
C4 C5 1.40(1) ? ? yes
C5 C6 1.36(1) ? ? yes
C6 C7 1.406(9) ? ? yes
C7 C8 1.417(8) ? ? yes
C8 C9 1.348(8) ? ? yes
C9 C10 1.450(8) ? ? yes
C10 C11 1.356(8) ? ? yes
C11 C12 1.409(8) ? ? yes
C12 C13 1.411(8) ? ? yes
C12 C17 1.402(8) ? ? yes
C13 C14 1.369(10) ? ? yes
C14 C15 1.40(1) ? ? yes
C15 C16 1.347(10) ? ? yes
C16 C17 1.423(8) ? ? yes
C17 C18 1.396(8) ? ? yes
C19a C19b 1.41(3) ? ? yes
C19a C20b 1.21(3) ? ? yes
C19b C20a 1.32(3) ? ? yes
C21b C21a 0.85(5) ? ? yes
